data_4083076
loop_
_publ_author_name
'Galan, Brandon R.'
'Wiedner, Eric S.'
'Helm, Monte L.'
'Linehan, John C.'
'Appel, Aaron M.'

_publ_section_title
;
 Effects of Phosphine--Carbene Substitutions on the Electrochemical and
 Thermodynamic Properties of Nickel Complexes
;
_journal_issue 9
_journal_name_full Organometallics
_journal_page_first 2287
_journal_paper_doi 10.1021/om500206e
_journal_volume 33
_journal_year 2014
_chemical_formula_moiety 'C20 H38 N4 Ni P2, 2(C24 H20 B)'
_chemical_formula_sum 'C68 H78 B2 N4 Ni P2'
_chemical_formula_weight 1093.61
_chemical_name_systematic
;
 ? 
;
_space_group_crystal_system monoclinic
_space_group_IT_number 14
_space_group_name_Hall '-P 2ybc'
_space_group_name_H-M_alt 'P 1 21/c 1'
_symmetry_space_group_name_Hall '-P 2ybc'
_symmetry_space_group_name_H-M 'P 1 21/c 1'
_atom_sites_solution_hydrogens geom
_atom_sites_solution_primary heavy
_atom_sites_solution_secondary difmap
_audit_creation_date 2012-10-31
_audit_creation_method
;
  Olex2 1.2-beta
  (compiled 2012.05.09 svn.r2324, GUI svn.r4230)
;
_cell_angle_alpha 90.00
_cell_angle_beta 90.038(4)
_cell_angle_gamma 90.00
_cell_formula_units_Z 8
_cell_length_a 17.8561(14)
_cell_length_b 36.193(3)
_cell_length_c 17.9445(15)
_cell_measurement_reflns_used 9884
_cell_measurement_temperature 145(2)
_cell_measurement_theta_max 27.45
_cell_measurement_theta_min 2.25
_cell_volume 11596.9(16)
_computing_molecular_graphics
;
O. V. Dolomanov, L. J. Bourhis, R. J. Gildea, J. A. K. Howard and H. Puschmann,
OLEX2: a complete structure solution, refinement and analysis program.
J. Appl. Cryst. (2009). 42, 339-341.
;
_computing_publication_material
;
O. V. Dolomanov, L. J. Bourhis, R. J. Gildea, J. A. K. Howard and H. Puschmann,
OLEX2: a complete structure solution, refinement and analysis program.
J. Appl. Cryst. (2009). 42, 339-341.
;
_computing_structure_refinement
;
SHELXL, G.M. Sheldrick, Acta Cryst.
(2008). A64, 112-122
;
_computing_structure_solution
;
SHELXS, G.M. Sheldrick, Acta Cryst.
(2008). A64, 112-122
;
_diffrn_ambient_temperature 145.15
_diffrn_measured_fraction_theta_full 0.985
_diffrn_measured_fraction_theta_max 0.985
_diffrn_measurement_device_type 'Bruker APEX-II CCD'
_diffrn_measurement_method '\f and \w scans'
_diffrn_radiation_monochromator graphite
_diffrn_radiation_type MoK\a
_diffrn_radiation_wavelength 0.71073
_diffrn_reflns_av_R_equivalents 0.0638
_diffrn_reflns_av_unetI/netI 0.0550
_diffrn_reflns_limit_h_max 23
_diffrn_reflns_limit_h_min -21
_diffrn_reflns_limit_k_max 46
_diffrn_reflns_limit_k_min -47
_diffrn_reflns_limit_l_max 21
_diffrn_reflns_limit_l_min -23
_diffrn_reflns_number 160166
_diffrn_reflns_theta_full 28.11
_diffrn_reflns_theta_max 28.11
_diffrn_reflns_theta_min 1.13
_diffrn_source 'fine-focus sealed tube'
_diffrn_standards_number 0
_exptl_absorpt_coefficient_mu 0.435
_exptl_absorpt_correction_T_max 1.0000
_exptl_absorpt_correction_T_min 0.8477
_exptl_absorpt_correction_type multi-scan
_exptl_absorpt_process_details
;
SADABS-2008/1 (Bruker,2008) was used for absorption correction.
wR2(int) was 0.1086 before and 0.0836 after correction.
The Ratio of minimum to maximum transmission is 0.8477.
The \l/2 correction factor is 0.0015.
;
_exptl_crystal_colour 'clear light yellow'
_exptl_crystal_colour_lustre clear
_exptl_crystal_colour_modifier light
_exptl_crystal_colour_primary yellow
_exptl_crystal_density_diffrn 1.253
_exptl_crystal_density_method 'not measured'
_exptl_crystal_description octahedral
_exptl_crystal_F_000 4656
_exptl_crystal_size_max 0.31
_exptl_crystal_size_mid 0.3
_exptl_crystal_size_min 0.3
_refine_diff_density_max 0.608
_refine_diff_density_min -0.665
_refine_diff_density_rms 0.070
_refine_ls_extinction_method none
_refine_ls_goodness_of_fit_ref 1.033
_refine_ls_hydrogen_treatment constr
_refine_ls_matrix_type full
_refine_ls_number_parameters 1400
_refine_ls_number_reflns 28110
_refine_ls_number_restraints 0
_refine_ls_restrained_S_all 1.033
_refine_ls_R_factor_all 0.0634
_refine_ls_R_factor_gt 0.0475
_refine_ls_shift/su_max 0.009
_refine_ls_shift/su_mean 0.000
_refine_ls_structure_factor_coef Fsqd
_refine_ls_weighting_details 'calc w=1/[\s^2^(Fo^2^)+(0.0783P)^2^+4.6423P] where P=(Fo^2^+2Fc^2^)/3'
_refine_ls_weighting_scheme calc
_refine_ls_wR_factor_gt 0.1270
_refine_ls_wR_factor_ref 0.1388
_reflns_number_gt 23484
_reflns_number_total 28110
_reflns_threshold_expression >2sigma(I)
_cod_data_source_file om500206e_si_003.cif
_cod_data_source_block Ni-PEt2
_cod_depositor_comments 'Adding full bibliography for 4083074--4083076.cif.'
_cod_database_code 4083076

loop_
_space_group_symop_id
_space_group_symop_operation_xyz
1 'x, y, z'
2 '-x, y+1/2, -z+1/2'
3 '-x, -y, -z'
4 'x, -y-1/2, z-1/2'

loop_
_atom_site_label
_atom_site_type_symbol
_atom_site_fract_x
_atom_site_fract_y
_atom_site_fract_z
_atom_site_U_iso_or_equiv
_atom_site_adp_type
_atom_site_occupancy
_atom_site_symmetry_multiplicity
_atom_site_calc_flag
_atom_site_refinement_flags
Ni1 Ni 0.75852(2) 0.622738(9) 0.99179(2) 0.01900(8) Uani 1 1 d .
P1 P 0.68610(5) 0.64602(2) 0.90448(4) 0.02941(17) Uani 1 1 d .
P2 P 0.80894(5) 0.60655(2) 1.09838(4) 0.02526(16) Uani 1 1 d .
N1 N 0.87385(15) 0.68003(7) 0.98672(15) 0.0268(5) Uani 1 1 d .
N2 N 0.76381(15) 0.70177(7) 1.00538(15) 0.0283(6) Uani 1 1 d .
N3 N 0.72339(16) 0.54822(7) 0.93718(14) 0.0287(6) Uani 1 1 d .
N4 N 0.67630(14) 0.55907(7) 1.04359(13) 0.0237(5) Uani 1 1 d .
C1 C 0.80175(17) 0.66985(8) 0.99367(16) 0.0232(6) Uani 1 1 d .
C2 C 0.9360(2) 0.65527(9) 0.9694(2) 0.0376(8) Uani 1 1 d .
H2A H 0.9687 0.6530 1.0131 0.056 Uiso 1 1 calc R
H2B H 0.9647 0.6653 0.9275 0.056 Uiso 1 1 calc R
H2C H 0.9164 0.6309 0.9561 0.056 Uiso 1 1 calc R
C3 C 0.8819(2) 0.71784(9) 0.99724(19) 0.0347(8) Uani 1 1 d .
H3 H 0.9273 0.7315 0.9965 0.042 Uiso 1 1 calc R
C4 C 0.8137(2) 0.73119(9) 1.0085(2) 0.0344(7) Uani 1 1 d .
H4 H 0.8012 0.7563 1.0172 0.041 Uiso 1 1 calc R
C5 C 0.6822(2) 0.70321(9) 1.0115(2) 0.0375(8) Uani 1 1 d .
H5A H 0.6662 0.7289 1.0216 0.045 Uiso 1 1 calc R
H5B H 0.6657 0.6875 1.0536 0.045 Uiso 1 1 calc R
C6 C 0.6468(2) 0.68992(9) 0.9409(2) 0.0421(9) Uani 1 1 d .
H6A H 0.6527 0.7093 0.9023 0.051 Uiso 1 1 calc R
H6B H 0.5925 0.6865 0.9496 0.051 Uiso 1 1 calc R
C7 C 0.7322(3) 0.66328(13) 0.8204(2) 0.0555(11) Uani 1 1 d .
H7A H 0.6934 0.6744 0.7880 0.067 Uiso 1 1 calc R
H7B H 0.7668 0.6834 0.8353 0.067 Uiso 1 1 calc R
C8 C 0.7735(3) 0.63731(15) 0.7769(3) 0.0667(13) Uani 1 1 d .
H8A H 0.7920 0.6494 0.7317 0.100 Uiso 1 1 calc R
H8B H 0.7409 0.6166 0.7632 0.100 Uiso 1 1 calc R
H8C H 0.8160 0.6281 0.8061 0.100 Uiso 1 1 calc R
C9 C 0.6036(2) 0.62089(10) 0.8738(2) 0.0382(8) Uani 1 1 d .
H9A H 0.5767 0.6360 0.8363 0.046 Uiso 1 1 calc R
H9B H 0.6198 0.5978 0.8490 0.046 Uiso 1 1 calc R
C10 C 0.5501(2) 0.61127(11) 0.9359(2) 0.0420(9) Uani 1 1 d .
H10A H 0.5036 0.6015 0.9147 0.063 Uiso 1 1 calc R
H10B H 0.5391 0.6335 0.9651 0.063 Uiso 1 1 calc R
H10C H 0.5730 0.5926 0.9683 0.063 Uiso 1 1 calc R
C11 C 0.71726(18) 0.57470(8) 0.98883(15) 0.0230(6) Uani 1 1 d .
C12 C 0.7676(2) 0.55094(9) 0.86946(19) 0.0385(8) Uani 1 1 d .
H12A H 0.7858 0.5763 0.8636 0.058 Uiso 1 1 calc R
H12B H 0.7365 0.5443 0.8265 0.058 Uiso 1 1 calc R
H12C H 0.8103 0.5340 0.8726 0.058 Uiso 1 1 calc R
C13 C 0.6876(2) 0.51627(8) 0.96043(19) 0.0352(8) Uani 1 1 d .
H13 H 0.6847 0.4936 0.9338 0.042 Uiso 1 1 calc R
C14 C 0.6583(2) 0.52319(8) 1.02692(18) 0.0307(7) Uani 1 1 d .
H14 H 0.6303 0.5066 1.0570 0.037 Uiso 1 1 calc R
C15 C 0.66275(18) 0.57793(9) 1.11414(16) 0.0269(6) Uani 1 1 d .
H15A H 0.6287 0.5629 1.1453 0.032 Uiso 1 1 calc R
H15B H 0.6383 0.6020 1.1046 0.032 Uiso 1 1 calc R
C16 C 0.73639(19) 0.58405(9) 1.15544(17) 0.0301(7) Uani 1 1 d .
H16A H 0.7556 0.5599 1.1729 0.036 Uiso 1 1 calc R
H16B H 0.7267 0.5995 1.2000 0.036 Uiso 1 1 calc R
C17 C 0.8856(2) 0.57335(9) 1.0974(2) 0.0372(8) Uani 1 1 d .
H17A H 0.9307 0.5857 1.0772 0.045 Uiso 1 1 calc R
H17B H 0.8968 0.5661 1.1494 0.045 Uiso 1 1 calc R
C18 C 0.8712(2) 0.53832(10) 1.0521(2) 0.0458(9) Uani 1 1 d .
H18A H 0.8729 0.5442 0.9988 0.069 Uiso 1 1 calc R
H18B H 0.8218 0.5284 1.0647 0.069 Uiso 1 1 calc R
H18C H 0.9098 0.5199 1.0637 0.069 Uiso 1 1 calc R
C19 C 0.8467(2) 0.64246(10) 1.15889(18) 0.0367(8) Uani 1 1 d .
H19A H 0.8692 0.6305 1.2032 0.044 Uiso 1 1 calc R
H19B H 0.8874 0.6554 1.1320 0.044 Uiso 1 1 calc R
C20 C 0.7910(3) 0.67071(11) 1.1848(2) 0.0517(11) Uani 1 1 d .
H20A H 0.7698 0.6836 1.1416 0.077 Uiso 1 1 calc R
H20B H 0.8159 0.6886 1.2175 0.077 Uiso 1 1 calc R
H20C H 0.7507 0.6584 1.2124 0.077 Uiso 1 1 calc R
Ni2 Ni 0.73823(2) 0.372190(8) 0.51554(2) 0.01774(8) Uani 1 1 d .
P3 P 0.84261(4) 0.35390(2) 0.46185(4) 0.02312(15) Uani 1 1 d .
P4 P 0.65247(5) 0.39452(2) 0.59087(4) 0.02486(16) Uani 1 1 d .
N5 N 0.67906(15) 0.29979(6) 0.55975(15) 0.0273(5) Uani 1 1 d .
N6 N 0.79113(14) 0.30918(6) 0.59841(13) 0.0221(5) Uani 1 1 d .
N7 N 0.73210(14) 0.42734(7) 0.39558(13) 0.0253(5) Uani 1 1 d .
N8 N 0.75070(15) 0.45098(7) 0.50262(14) 0.0264(5) Uani 1 1 d .
C21 C 0.73501(16) 0.32508(7) 0.56054(15) 0.0211(6) Uani 1 1 d .
C22 C 0.6094(2) 0.30366(10) 0.5189(2) 0.0381(8) Uani 1 1 d .
H22A H 0.6082 0.3278 0.4942 0.057 Uiso 1 1 calc R
H22B H 0.5671 0.3017 0.5535 0.057 Uiso 1 1 calc R
H22C H 0.6058 0.2841 0.4814 0.057 Uiso 1 1 calc R
C23 C 0.7016(2) 0.26827(8) 0.5973(2) 0.0350(7) Uani 1 1 d .
H23 H 0.6726 0.2466 0.6048 0.042 Uiso 1 1 calc R
C24 C 0.77118(19) 0.27397(8) 0.62121(18) 0.0293(7) Uani 1 1 d .
H24 H 0.8014 0.2571 0.6486 0.035 Uiso 1 1 calc R
C25 C 0.86416(17) 0.32666(8) 0.60778(17) 0.0252(6) Uani 1 1 d .
H25A H 0.8960 0.3112 0.6405 0.030 Uiso 1 1 calc R
H25B H 0.8579 0.3511 0.6317 0.030 Uiso 1 1 calc R
C26 C 0.90167(18) 0.33131(9) 0.53261(17) 0.0295(7) Uani 1 1 d .
H26A H 0.9166 0.3067 0.5139 0.035 Uiso 1 1 calc R
H26B H 0.9479 0.3461 0.5393 0.035 Uiso 1 1 calc R
C27 C 0.90383(18) 0.38803(10) 0.41898(19) 0.0346(7) Uani 1 1 d .
H27A H 0.9463 0.3749 0.3954 0.042 Uiso 1 1 calc R
H27B H 0.8757 0.4007 0.3789 0.042 Uiso 1 1 calc R
C28 C 0.9352(2) 0.41729(11) 0.4719(3) 0.0499(10) Uani 1 1 d .
H28A H 0.9642 0.4354 0.4434 0.075 Uiso 1 1 calc R
H28B H 0.9678 0.4054 0.5088 0.075 Uiso 1 1 calc R
H28C H 0.8938 0.4298 0.4974 0.075 Uiso 1 1 calc R
C29 C 0.8336(2) 0.31934(9) 0.38922(18) 0.0357(8) Uani 1 1 d .
H29A H 0.8158 0.3315 0.3431 0.043 Uiso 1 1 calc R
H29B H 0.8837 0.3089 0.3787 0.043 Uiso 1 1 calc R
C30 C 0.7805(2) 0.28794(10) 0.4083(2) 0.0451(9) Uani 1 1 d .
H30A H 0.7820 0.2693 0.3687 0.068 Uiso 1 1 calc R
H30B H 0.7294 0.2976 0.4130 0.068 Uiso 1 1 calc R
H30C H 0.7958 0.2767 0.4556 0.068 Uiso 1 1 calc R
C31 C 0.73972(16) 0.41850(8) 0.46764(16) 0.0218(6) Uani 1 1 d .
C32 C 0.7159(2) 0.40210(10) 0.33554(17) 0.0352(8) Uani 1 1 d .
H32A H 0.7591 0.4007 0.3020 0.053 Uiso 1 1 calc R
H32B H 0.6720 0.4109 0.3079 0.053 Uiso 1 1 calc R
H32C H 0.7055 0.3775 0.3560 0.053 Uiso 1 1 calc R
C33 C 0.7388(2) 0.46517(9) 0.38572(19) 0.0346(7) Uani 1 1 d .
H33 H 0.7356 0.4782 0.3399 0.042 Uiso 1 1 calc R
C34 C 0.7504(2) 0.47964(9) 0.45253(19) 0.0344(7) Uani 1 1 d .
H34 H 0.7572 0.5051 0.4637 0.041 Uiso 1 1 calc R
C35 C 0.7541(2) 0.45441(8) 0.58342(17) 0.0320(7) Uani 1 1 d .
H35A H 0.7639 0.4804 0.5972 0.038 Uiso 1 1 calc R
H35B H 0.7956 0.4391 0.6030 0.038 Uiso 1 1 calc R
C36 C 0.6800(2) 0.44181(9) 0.61764(18) 0.0361(8) Uani 1 1 d .
H36A H 0.6400 0.4591 0.6021 0.043 Uiso 1 1 calc R
H36B H 0.6841 0.4431 0.6726 0.043 Uiso 1 1 calc R
C37 C 0.5568(2) 0.39855(10) 0.5557(2) 0.0377(8) Uani 1 1 d .
H37A H 0.5316 0.3743 0.5607 0.045 Uiso 1 1 calc R
H37B H 0.5292 0.4165 0.5870 0.045 Uiso 1 1 calc R
C38 C 0.5522(2) 0.41069(11) 0.4763(2) 0.0450(9) Uani 1 1 d .
H38A H 0.5743 0.3917 0.4442 0.067 Uiso 1 1 calc R
H38B H 0.5797 0.4339 0.4702 0.067 Uiso 1 1 calc R
H38C H 0.4997 0.4144 0.4625 0.067 Uiso 1 1 calc R
C39 C 0.6370(2) 0.37120(10) 0.67939(19) 0.0375(8) Uani 1 1 d .
H39A H 0.5991 0.3853 0.7079 0.045 Uiso 1 1 calc R
H39B H 0.6158 0.3464 0.6692 0.045 Uiso 1 1 calc R
C40 C 0.7063(2) 0.36663(10) 0.72770(19) 0.0404(9) Uani 1 1 d .
H40A H 0.7369 0.3463 0.7083 0.061 Uiso 1 1 calc R
H40B H 0.6912 0.3611 0.7790 0.061 Uiso 1 1 calc R
H40C H 0.7355 0.3896 0.7269 0.061 Uiso 1 1 calc R
C41 C 0.50535(16) 0.53043(8) 0.19120(16) 0.0231(6) Uani 1 1 d .
C42 C 0.48847(18) 0.56687(8) 0.21071(16) 0.0259(6) Uani 1 1 d .
H42 H 0.4983 0.5747 0.2603 0.031 Uiso 1 1 calc R
C43 C 0.45783(18) 0.59231(8) 0.16083(17) 0.0277(6) Uani 1 1 d .
H43 H 0.4479 0.6169 0.1767 0.033 Uiso 1 1 calc R
C44 C 0.44205(19) 0.58194(9) 0.08899(18) 0.0296(7) Uani 1 1 d .
H44 H 0.4222 0.5993 0.0545 0.035 Uiso 1 1 calc R
C45 C 0.45546(19) 0.54597(8) 0.06772(18) 0.0298(7) Uani 1 1 d .
H45 H 0.4442 0.5383 0.0183 0.036 Uiso 1 1 calc R
C46 C 0.48541(17) 0.52085(8) 0.11813(17) 0.0253(6) Uani 1 1 d .
H46 H 0.4927 0.4961 0.1024 0.030 Uiso 1 1 calc R
C47 C 0.47842(17) 0.47027(8) 0.27278(16) 0.0238(6) Uani 1 1 d .
C48 C 0.40364(18) 0.48061(9) 0.28123(17) 0.0286(7) Uani 1 1 d .
H48 H 0.3893 0.5048 0.2668 0.034 Uiso 1 1 calc R
C49 C 0.34900(19) 0.45709(10) 0.30989(19) 0.0333(7) Uani 1 1 d .
H49 H 0.2990 0.4656 0.3157 0.040 Uiso 1 1 calc R
C50 C 0.36759(19) 0.42140(9) 0.32979(17) 0.0311(7) Uani 1 1 d .
H50 H 0.3308 0.4052 0.3496 0.037 Uiso 1 1 calc R
C51 C 0.44015(19) 0.40964(9) 0.32058(17) 0.0298(7) Uani 1 1 d .
H51 H 0.4533 0.3849 0.3327 0.036 Uiso 1 1 calc R
C52 C 0.49431(19) 0.43365(8) 0.29359(18) 0.0283(6) Uani 1 1 d .
H52 H 0.5443 0.4250 0.2890 0.034 Uiso 1 1 calc R
C53 C 0.61236(17) 0.47885(7) 0.20380(15) 0.0212(6) Uani 1 1 d .
C54 C 0.59767(19) 0.44874(8) 0.15645(17) 0.0274(6) Uani 1 1 d .
H54 H 0.5476 0.4403 0.1512 0.033 Uiso 1 1 calc R
C55 C 0.6542(2) 0.43090(9) 0.11715(18) 0.0323(7) Uani 1 1 d .
H55 H 0.6417 0.4110 0.0849 0.039 Uiso 1 1 calc R
C56 C 0.7283(2) 0.44156(9) 0.12420(18) 0.0328(7) Uani 1 1 d .
H56 H 0.7667 0.4289 0.0979 0.039 Uiso 1 1 calc R
C57 C 0.74534(18) 0.47082(9) 0.17002(17) 0.0295(7) Uani 1 1 d .
H57 H 0.7958 0.4788 0.1755 0.035 Uiso 1 1 calc R
C58 C 0.68804(17) 0.48877(8) 0.20844(16) 0.0239(6) Uani 1 1 d .
H58 H 0.7011 0.5090 0.2397 0.029 Uiso 1 1 calc R
C59 C 0.57506(17) 0.52058(8) 0.32385(16) 0.0228(6) Uani 1 1 d .
C60 C 0.55697(18) 0.50877(9) 0.39568(17) 0.0279(6) Uani 1 1 d .
H60 H 0.5241 0.4883 0.4010 0.033 Uiso 1 1 calc R
C61 C 0.5844(2) 0.52537(10) 0.45923(18) 0.0340(7) Uani 1 1 d .
H61 H 0.5709 0.5161 0.5069 0.041 Uiso 1 1 calc R
C62 C 0.6320(2) 0.55572(10) 0.45376(19) 0.0363(8) Uani 1 1 d .
H62 H 0.6511 0.5673 0.4973 0.044 Uiso 1 1 calc R
C63 C 0.65065(19) 0.56862(9) 0.38444(19) 0.0313(7) Uani 1 1 d .
H63 H 0.6827 0.5894 0.3797 0.038 Uiso 1 1 calc R
C64 C 0.62299(18) 0.55142(8) 0.32158(17) 0.0268(6) Uani 1 1 d .
H64 H 0.6370 0.5609 0.2742 0.032 Uiso 1 1 calc R
B1 B 0.54281(19) 0.50002(9) 0.24816(18) 0.0226(6) Uani 1 1 d .
C65 C -0.04631(18) 0.27800(8) 0.76199(15) 0.0233(6) Uani 1 1 d .
C66 C -0.0166(2) 0.31254(9) 0.78139(18) 0.0301(7) Uani 1 1 d .
H66 H 0.0345 0.3175 0.7706 0.036 Uiso 1 1 calc R
C67 C -0.0592(2) 0.33981(9) 0.81584(19) 0.0349(7) Uani 1 1 d .
H67 H -0.0370 0.3630 0.8274 0.042 Uiso 1 1 calc R
C68 C -0.1330(2) 0.33354(9) 0.83334(18) 0.0339(7) Uani 1 1 d .
H68 H -0.1621 0.3523 0.8563 0.041 Uiso 1 1 calc R
C69 C -0.1647(2) 0.29933(9) 0.81698(18) 0.0313(7) Uani 1 1 d .
H69 H -0.2155 0.2944 0.8291 0.038 Uiso 1 1 calc R
C70 C -0.12079(18) 0.27238(8) 0.78252(16) 0.0253(6) Uani 1 1 d .
H70 H -0.1428 0.2490 0.7725 0.030 Uiso 1 1 calc R
C71 C -0.05046(17) 0.22519(8) 0.65745(16) 0.0218(6) Uani 1 1 d .
C72 C -0.10106(18) 0.19650(8) 0.67382(17) 0.0264(6) Uani 1 1 d .
H72 H -0.1035 0.1876 0.7236 0.032 Uiso 1 1 calc R
C73 C -0.1472(2) 0.18068(9) 0.6211(2) 0.0326(7) Uani 1 1 d .
H73 H -0.1811 0.1617 0.6355 0.039 Uiso 1 1 calc R
C74 C -0.14480(19) 0.19190(9) 0.54817(19) 0.0321(7) Uani 1 1 d .
H74 H -0.1757 0.1805 0.5117 0.039 Uiso 1 1 calc R
C75 C -0.09627(19) 0.22023(9) 0.52876(17) 0.0299(7) Uani 1 1 d .
H75 H -0.0938 0.2285 0.4786 0.036 Uiso 1 1 calc R
C76 C -0.05135(17) 0.23653(8) 0.58275(16) 0.0244(6) Uani 1 1 d .
H76 H -0.0196 0.2563 0.5683 0.029 Uiso 1 1 calc R
C77 C 0.07904(17) 0.26231(8) 0.68448(15) 0.0225(6) Uani 1 1 d .
C78 C 0.07755(18) 0.29427(8) 0.63929(16) 0.0245(6) Uani 1 1 d .
H78 H 0.0305 0.3054 0.6291 0.029 Uiso 1 1 calc R
C79 C 0.14128(19) 0.31020(8) 0.60914(17) 0.0285(7) Uani 1 1 d .
H79 H 0.1369 0.3315 0.5784 0.034 Uiso 1 1 calc R
C80 C 0.2112(2) 0.29530(9) 0.62348(18) 0.0320(7) Uani 1 1 d .
H80 H 0.2551 0.3064 0.6036 0.038 Uiso 1 1 calc R
C81 C 0.21585(18) 0.26394(9) 0.66741(18) 0.0300(7) Uani 1 1 d .
H81 H 0.2633 0.2532 0.6776 0.036 Uiso 1 1 calc R
C82 C 0.15102(18) 0.24816(8) 0.69662(17) 0.0264(6) Uani 1 1 d .
H82 H 0.1559 0.2266 0.7264 0.032 Uiso 1 1 calc R
C83 C 0.02662(17) 0.21463(8) 0.78517(16) 0.0232(6) Uani 1 1 d .
C84 C 0.04097(19) 0.17741(8) 0.76834(18) 0.0295(7) Uani 1 1 d .
H84 H 0.0335 0.1691 0.7187 0.035 Uiso 1 1 calc R
C85 C 0.0658(2) 0.15213(9) 0.82178(19) 0.0330(7) Uani 1 1 d .
H85 H 0.0750 0.1272 0.8079 0.040 Uiso 1 1 calc R
C86 C 0.07682(19) 0.16307(9) 0.89393(18) 0.0318(7) Uani 1 1 d .
H86 H 0.0940 0.1460 0.9303 0.038 Uiso 1 1 calc R
C87 C 0.06242(19) 0.19954(9) 0.91296(18) 0.0317(7) Uani 1 1 d .
H87 H 0.0695 0.2075 0.9629 0.038 Uiso 1 1 calc R
C88 C 0.03773(18) 0.22451(8) 0.85951(17) 0.0262(6) Uani 1 1 d .
H88 H 0.0280 0.2493 0.8742 0.031 Uiso 1 1 calc R
B2 B 0.0028(2) 0.24476(9) 0.72191(17) 0.0209(6) Uani 1 1 d .
C89 C 0.08509(17) 0.48630(8) 0.33019(17) 0.0256(6) Uani 1 1 d .
C90 C 0.13147(18) 0.45507(8) 0.32469(18) 0.0284(6) Uani 1 1 d .
H90 H 0.1441 0.4461 0.2766 0.034 Uiso 1 1 calc R
C91 C 0.15951(19) 0.43685(9) 0.3867(2) 0.0333(7) Uani 1 1 d .
H91 H 0.1909 0.4159 0.3802 0.040 Uiso 1 1 calc R
C92 C 0.14243(19) 0.44871(10) 0.45699(19) 0.0343(7) Uani 1 1 d .
H92 H 0.1611 0.4360 0.4995 0.041 Uiso 1 1 calc R
C93 C 0.09705(19) 0.47981(10) 0.46509(19) 0.0351(7) Uani 1 1 d .
H93 H 0.0849 0.4886 0.5135 0.042 Uiso 1 1 calc R
C94 C 0.06960(18) 0.49805(9) 0.40269(18) 0.0283(6) Uani 1 1 d .
H94 H 0.0392 0.5193 0.4096 0.034 Uiso 1 1 calc R
C95 C -0.01607(17) 0.53490(8) 0.28014(17) 0.0255(6) Uani 1 1 d .
C96 C 0.00123(19) 0.57155(8) 0.29756(19) 0.0303(7) Uani 1 1 d .
H96 H 0.0514 0.5797 0.2916 0.036 Uiso 1 1 calc R
C97 C -0.0518(2) 0.59653(9) 0.32326(19) 0.0345(7) Uani 1 1 d .
H97 H -0.0375 0.6212 0.3339 0.041 Uiso 1 1 calc R
C98 C -0.1255(2) 0.58572(9) 0.33358(18) 0.0326(7) Uani 1 1 d .
H98 H -0.1619 0.6028 0.3512 0.039 Uiso 1 1 calc R
C99 C -0.14514(19) 0.54951(9) 0.31762(18) 0.0318(7) Uani 1 1 d .
H99 H -0.1953 0.5415 0.3246 0.038 Uiso 1 1 calc R
C100 C -0.09157(18) 0.52505(9) 0.29141(18) 0.0293(7) Uani 1 1 d .
H100 H -0.1065 0.5004 0.2805 0.035 Uiso 1 1 calc R
C101 C 0.01267(18) 0.47172(8) 0.20425(18) 0.0278(6) Uani 1 1 d .
C102 C -0.0251(2) 0.44230(9) 0.2388(2) 0.0343(7) Uani 1 1 d .
H102 H -0.0277 0.4419 0.2917 0.041 Uiso 1 1 calc R
C103 C -0.0590(2) 0.41364(9) 0.1993(2) 0.0368(8) Uani 1 1 d .
H103 H -0.0839 0.3943 0.2251 0.044 Uiso 1 1 calc R
C104 C -0.0560(2) 0.41354(10) 0.1225(2) 0.0398(8) Uani 1 1 d .
H104 H -0.0794 0.3944 0.0949 0.048 Uiso 1 1 calc R
C105 C -0.0185(2) 0.44165(10) 0.0861(2) 0.0387(8) Uani 1 1 d .
H105 H -0.0157 0.4417 0.0333 0.046 Uiso 1 1 calc R
C106 C 0.0154(2) 0.47005(9) 0.12672(18) 0.0326(7) Uani 1 1 d .
H106 H 0.0413 0.4889 0.1005 0.039 Uiso 1 1 calc R
C107 C 0.11378(17) 0.52816(8) 0.20791(16) 0.0238(6) Uani 1 1 d .
C108 C 0.09358(19) 0.54966(9) 0.14665(18) 0.0301(7) Uani 1 1 d .
H108 H 0.0420 0.5516 0.1340 0.036 Uiso 1 1 calc R
C109 C 0.1456(2) 0.56845(9) 0.10326(19) 0.0331(7) Uani 1 1 d .
H109 H 0.1292 0.5825 0.0617 0.040 Uiso 1 1 calc R
C110 C 0.2204(2) 0.56689(9) 0.11990(18) 0.0327(7) Uani 1 1 d .
H110 H 0.2560 0.5796 0.0900 0.039 Uiso 1 1 calc R
C111 C 0.24316(19) 0.54645(9) 0.18118(18) 0.0303(7) Uani 1 1 d .
H111 H 0.2947 0.5453 0.1942 0.036 Uiso 1 1 calc R
C112 C 0.19032(17) 0.52761(8) 0.22342(16) 0.0248(6) Uani 1 1 d .
H112 H 0.2072 0.5136 0.2650 0.030 Uiso 1 1 calc R
B3 B 0.04979(19) 0.50538(9) 0.25516(19) 0.0226(6) Uani 1 1 d .
C113 C 0.55370(18) 0.27932(8) 0.28225(16) 0.0243(6) Uani 1 1 d .
C114 C 0.63088(19) 0.27487(9) 0.27499(19) 0.0332(7) Uani 1 1 d .
H114 H 0.6530 0.2531 0.2948 0.040 Uiso 1 1 calc R
C115 C 0.6774(2) 0.30049(9) 0.2404(2) 0.0367(8) Uani 1 1 d .
H115 H 0.7295 0.2957 0.2360 0.044 Uiso 1 1 calc R
C116 C 0.6475(2) 0.33286(9) 0.21243(18) 0.0317(7) Uani 1 1 d .
H116 H 0.6787 0.3507 0.1890 0.038 Uiso 1 1 calc R
C117 C 0.5724(2) 0.33874(9) 0.2191(2) 0.0372(8) Uani 1 1 d .
H117 H 0.5513 0.3609 0.2003 0.045 Uiso 1 1 calc R
C118 C 0.5263(2) 0.31276(9) 0.2531(2) 0.0360(8) Uani 1 1 d .
H118 H 0.4742 0.3178 0.2568 0.043 Uiso 1 1 calc R
C119 C 0.42241(19) 0.26981(8) 0.35144(16) 0.0269(6) Uani 1 1 d .
C120 C 0.4301(2) 0.30021(9) 0.40071(18) 0.0340(7) Uani 1 1 d .
H120 H 0.4790 0.3074 0.4160 0.041 Uiso 1 1 calc R
C121 C 0.3693(2) 0.31983(10) 0.4273(2) 0.0402(8) Uani 1 1 d .
H121 H 0.3772 0.3398 0.4608 0.048 Uiso 1 1 calc R
C122 C 0.2970(2) 0.31071(12) 0.4057(2) 0.0470(10) Uani 1 1 d .
H122 H 0.2554 0.3244 0.4238 0.056 Uiso 1 1 calc R
C123 C 0.2867(2) 0.28125(12) 0.3572(2) 0.0445(9) Uani 1 1 d .
H123 H 0.2377 0.2746 0.3414 0.053 Uiso 1 1 calc R
C124 C 0.34858(19) 0.26159(10) 0.33185(19) 0.0351(7) Uani 1 1 d .
H124 H 0.3401 0.2413 0.2992 0.042 Uiso 1 1 calc R
C125 C 0.46913(17) 0.21958(8) 0.25319(17) 0.0248(6) Uani 1 1 d .
C126 C 0.45891(19) 0.23055(9) 0.17963(18) 0.0314(7) Uani 1 1 d .
H126 H 0.4720 0.2551 0.1659 0.038 Uiso 1 1 calc R
C127 C 0.4303(2) 0.20706(10) 0.12536(18) 0.0336(7) Uani 1 1 d .
H127 H 0.4233 0.2158 0.0759 0.040 Uiso 1 1 calc R
C128 C 0.41216(19) 0.17101(9) 0.14304(19) 0.0338(7) Uani 1 1 d .
H128 H 0.3938 0.1547 0.1059 0.041 Uiso 1 1 calc R
C129 C 0.4210(2) 0.15928(9) 0.2147(2) 0.0387(8) Uani 1 1 d .
H129 H 0.4081 0.1346 0.2276 0.046 Uiso 1 1 calc R
C130 C 0.4487(2) 0.18292(9) 0.26909(19) 0.0339(7) Uani 1 1 d .
H130 H 0.4539 0.1740 0.3186 0.041 Uiso 1 1 calc R
C131 C 0.53869(18) 0.22424(8) 0.38448(17) 0.0252(6) Uani 1 1 d .
C132 C 0.59738(19) 0.19977(8) 0.36727(17) 0.0298(7) Uani 1 1 d .
H132 H 0.6117 0.1972 0.3166 0.036 Uiso 1 1 calc R
C133 C 0.6353(2) 0.17922(9) 0.4204(2) 0.0347(7) Uani 1 1 d .
H133 H 0.6744 0.1630 0.4056 0.042 Uiso 1 1 calc R
C134 C 0.6165(2) 0.18225(9) 0.49484(18) 0.0318(7) Uani 1 1 d .
H134 H 0.6433 0.1689 0.5319 0.038 Uiso 1 1 calc R
C135 C 0.5575(2) 0.20528(9) 0.51413(17) 0.0316(7) Uani 1 1 d .
H135 H 0.5426 0.2073 0.5648 0.038 Uiso 1 1 calc R
C136 C 0.52009(19) 0.22531(8) 0.45993(17) 0.0277(6) Uani 1 1 d .
H136 H 0.4796 0.2406 0.4749 0.033 Uiso 1 1 calc R
B4 B 0.4963(2) 0.24805(9) 0.31910(19) 0.0259(7) Uani 1 1 d .

loop_
_atom_site_aniso_label
_atom_site_aniso_U_11
_atom_site_aniso_U_22
_atom_site_aniso_U_33
_atom_site_aniso_U_23
_atom_site_aniso_U_13
_atom_site_aniso_U_12
Ni1 0.0242(2) 0.01439(16) 0.01845(18) -0.00042(13) 0.00239(14) -0.00210(14)
P1 0.0353(5) 0.0298(4) 0.0232(4) 0.0051(3) -0.0003(3) -0.0028(3)
P2 0.0284(4) 0.0235(4) 0.0239(4) 0.0020(3) -0.0008(3) -0.0043(3)
N1 0.0294(14) 0.0188(12) 0.0322(13) 0.0009(10) 0.0068(11) -0.0028(10)
N2 0.0331(15) 0.0159(12) 0.0360(14) -0.0005(10) 0.0068(12) -0.0011(10)
N3 0.0406(16) 0.0206(12) 0.0248(13) -0.0024(10) 0.0058(11) -0.0057(11)
N4 0.0283(13) 0.0210(12) 0.0217(12) 0.0012(9) 0.0012(10) -0.0049(10)
C1 0.0263(15) 0.0216(14) 0.0217(13) 0.0010(11) 0.0021(12) -0.0012(11)
C2 0.0321(18) 0.0289(16) 0.052(2) -0.0023(15) 0.0102(16) -0.0012(14)
C3 0.0392(19) 0.0238(15) 0.0412(19) -0.0007(13) 0.0115(15) -0.0114(14)
C4 0.0388(19) 0.0194(14) 0.0451(19) -0.0012(13) 0.0056(16) -0.0078(13)
C5 0.0307(18) 0.0269(16) 0.055(2) -0.0045(15) 0.0019(16) 0.0034(13)
C6 0.035(2) 0.0263(16) 0.065(2) 0.0025(16) -0.0089(18) 0.0047(14)
C7 0.063(3) 0.070(3) 0.034(2) 0.0115(19) 0.0046(19) -0.018(2)
C8 0.074(3) 0.075(3) 0.051(3) 0.010(2) 0.013(2) -0.005(3)
C9 0.037(2) 0.044(2) 0.0328(18) -0.0045(15) -0.0117(15) -0.0034(15)
C10 0.0364(19) 0.046(2) 0.043(2) 0.0092(17) -0.0116(16) -0.0100(16)
C11 0.0284(16) 0.0204(14) 0.0200(13) -0.0001(10) 0.0015(11) -0.0002(12)
C12 0.061(2) 0.0261(16) 0.0290(16) -0.0073(13) 0.0183(16) -0.0051(16)
C13 0.051(2) 0.0173(14) 0.0375(18) -0.0011(12) 0.0044(16) -0.0082(14)
C14 0.0440(19) 0.0181(14) 0.0301(16) 0.0005(12) 0.0013(14) -0.0087(13)
C15 0.0294(16) 0.0320(16) 0.0192(13) -0.0017(12) 0.0050(12) -0.0053(13)
C16 0.0360(18) 0.0329(16) 0.0215(14) 0.0021(12) 0.0017(13) -0.0087(14)
C17 0.0335(18) 0.0340(17) 0.0440(19) 0.0130(15) -0.0005(15) 0.0042(14)
C18 0.041(2) 0.0304(18) 0.066(3) 0.0033(17) 0.0028(19) 0.0087(15)
C19 0.045(2) 0.0407(19) 0.0243(15) 0.0014(14) -0.0067(14) -0.0179(16)
C20 0.081(3) 0.040(2) 0.0338(19) -0.0095(16) 0.000(2) -0.009(2)
Ni2 0.0218(2) 0.01414(16) 0.01730(18) -0.00067(12) 0.00072(14) 0.00292(13)
P3 0.0261(4) 0.0227(3) 0.0205(3) 0.0018(3) 0.0036(3) 0.0057(3)
P4 0.0293(4) 0.0236(4) 0.0217(4) -0.0006(3) 0.0037(3) 0.0085(3)
N5 0.0291(14) 0.0153(11) 0.0373(14) 0.0032(10) -0.0008(11) -0.0023(10)
N6 0.0259(13) 0.0191(11) 0.0213(11) 0.0014(9) 0.0018(10) 0.0027(9)
N7 0.0274(13) 0.0270(13) 0.0215(12) 0.0025(10) -0.0022(10) 0.0040(10)
N8 0.0330(15) 0.0199(12) 0.0264(13) 0.0001(10) -0.0050(11) -0.0002(10)
C21 0.0229(14) 0.0195(13) 0.0210(13) -0.0030(10) 0.0042(11) -0.0001(11)
C22 0.0312(18) 0.0301(17) 0.053(2) 0.0045(15) -0.0089(16) -0.0043(14)
C23 0.0404(19) 0.0176(14) 0.047(2) 0.0089(13) -0.0026(16) -0.0004(13)
C24 0.0342(18) 0.0192(14) 0.0345(16) 0.0063(12) 0.0047(14) 0.0036(12)
C25 0.0237(15) 0.0264(14) 0.0255(14) 0.0030(11) -0.0013(12) 0.0007(12)
C26 0.0261(16) 0.0319(16) 0.0306(16) 0.0082(13) 0.0032(13) 0.0038(13)
C27 0.0241(16) 0.0444(19) 0.0355(17) 0.0149(15) 0.0080(13) 0.0072(14)
C28 0.037(2) 0.042(2) 0.071(3) 0.014(2) -0.0001(19) -0.0096(17)
C29 0.042(2) 0.0383(18) 0.0264(16) -0.0063(14) 0.0034(14) 0.0141(15)
C30 0.064(3) 0.0350(19) 0.0357(19) -0.0159(15) 0.0002(18) 0.0091(18)
C31 0.0209(14) 0.0228(14) 0.0216(13) -0.0016(11) -0.0014(11) 0.0051(11)
C32 0.045(2) 0.0401(18) 0.0208(15) -0.0019(13) -0.0021(14) 0.0097(15)
C33 0.043(2) 0.0284(16) 0.0328(17) 0.0141(13) -0.0067(15) 0.0039(14)
C34 0.0420(19) 0.0215(15) 0.0396(18) 0.0084(13) -0.0090(15) 0.0027(13)
C35 0.048(2) 0.0192(14) 0.0286(16) -0.0036(12) -0.0122(14) 0.0013(13)
C36 0.056(2) 0.0265(16) 0.0257(16) -0.0053(12) -0.0012(15) 0.0104(15)
C37 0.0310(18) 0.0414(19) 0.0406(19) -0.0003(15) 0.0058(15) 0.0093(15)
C38 0.042(2) 0.055(2) 0.038(2) 0.0005(17) -0.0045(17) 0.0163(18)
C39 0.043(2) 0.0413(19) 0.0284(17) 0.0036(14) 0.0155(15) 0.0080(15)
C40 0.062(3) 0.0349(17) 0.0242(16) 0.0027(13) 0.0044(16) 0.0123(17)
C41 0.0225(14) 0.0217(14) 0.0251(14) 0.0017(11) 0.0031(12) -0.0001(11)
C42 0.0345(17) 0.0215(14) 0.0217(14) -0.0007(11) 0.0051(12) 0.0012(12)
C43 0.0324(17) 0.0236(14) 0.0269(15) 0.0039(12) 0.0058(13) 0.0063(12)
C44 0.0331(17) 0.0257(15) 0.0298(16) 0.0074(12) 0.0021(13) 0.0041(13)
C45 0.0368(18) 0.0261(15) 0.0264(15) 0.0011(12) -0.0036(13) -0.0007(13)
C46 0.0299(16) 0.0190(13) 0.0270(15) -0.0008(11) -0.0022(12) -0.0020(12)
C47 0.0293(16) 0.0223(14) 0.0198(14) -0.0007(11) -0.0007(12) -0.0003(12)
C48 0.0325(17) 0.0262(15) 0.0270(15) 0.0002(12) 0.0031(13) 0.0061(13)
C49 0.0248(16) 0.0420(19) 0.0330(17) 0.0008(14) 0.0007(13) -0.0005(14)
C50 0.0359(18) 0.0334(17) 0.0240(15) 0.0009(12) -0.0025(13) -0.0124(14)
C51 0.0386(19) 0.0236(15) 0.0273(15) 0.0034(12) -0.0021(13) -0.0020(13)
C52 0.0297(17) 0.0246(15) 0.0308(16) 0.0049(12) -0.0015(13) 0.0002(12)
C53 0.0295(15) 0.0150(12) 0.0190(13) 0.0025(10) -0.0026(12) 0.0011(11)
C54 0.0306(17) 0.0235(14) 0.0280(15) -0.0031(12) 0.0000(13) -0.0002(12)
C55 0.045(2) 0.0232(15) 0.0285(16) -0.0032(12) 0.0006(14) 0.0081(14)
C56 0.0370(19) 0.0297(16) 0.0317(16) -0.0008(13) 0.0066(14) 0.0078(14)
C57 0.0275(16) 0.0352(17) 0.0258(15) 0.0083(13) 0.0020(12) 0.0013(13)
C58 0.0302(16) 0.0223(14) 0.0192(13) 0.0044(11) -0.0020(11) -0.0006(12)
C59 0.0234(15) 0.0223(14) 0.0228(14) -0.0024(11) 0.0009(11) 0.0033(11)
C60 0.0286(16) 0.0288(16) 0.0264(15) 0.0007(12) 0.0019(12) 0.0047(12)
C61 0.0367(19) 0.0438(19) 0.0216(15) -0.0016(13) 0.0029(13) 0.0057(15)
C62 0.0329(18) 0.045(2) 0.0313(17) -0.0139(15) -0.0027(14) 0.0088(15)
C63 0.0308(17) 0.0260(15) 0.0370(17) -0.0075(13) -0.0022(14) 0.0004(13)
C64 0.0306(16) 0.0253(15) 0.0246(15) -0.0009(11) 0.0019(12) -0.0004(12)
B1 0.0257(17) 0.0214(15) 0.0208(15) -0.0011(12) -0.0012(13) 0.0001(13)
C65 0.0345(17) 0.0189(13) 0.0166(13) -0.0002(10) -0.0024(12) 0.0019(12)
C66 0.0346(18) 0.0252(15) 0.0304(16) -0.0038(12) 0.0000(14) -0.0033(13)
C67 0.043(2) 0.0249(15) 0.0370(18) -0.0094(13) 0.0001(15) -0.0046(14)
C68 0.051(2) 0.0199(14) 0.0313(17) -0.0040(12) 0.0056(15) 0.0066(14)
C69 0.0353(18) 0.0260(15) 0.0326(16) 0.0009(13) 0.0076(14) 0.0010(13)
C70 0.0330(17) 0.0183(13) 0.0247(14) 0.0015(11) 0.0028(13) -0.0021(12)
C71 0.0271(15) 0.0177(13) 0.0207(13) -0.0022(10) 0.0002(11) 0.0036(11)
C72 0.0321(17) 0.0218(14) 0.0252(14) -0.0012(11) -0.0011(13) -0.0013(12)
C73 0.0335(18) 0.0220(15) 0.0424(19) -0.0061(13) 0.0017(15) -0.0048(13)
C74 0.0301(17) 0.0314(16) 0.0347(17) -0.0118(13) -0.0088(14) 0.0025(13)
C75 0.0347(17) 0.0322(16) 0.0227(14) -0.0047(12) -0.0035(13) 0.0065(13)
C76 0.0267(15) 0.0209(14) 0.0258(15) -0.0016(11) 0.0024(12) 0.0048(11)
C77 0.0303(16) 0.0196(13) 0.0178(13) -0.0027(10) -0.0026(11) -0.0005(11)
C78 0.0286(16) 0.0206(14) 0.0244(14) 0.0004(11) -0.0054(12) -0.0011(12)
C79 0.0384(18) 0.0221(14) 0.0249(15) -0.0008(11) 0.0009(13) -0.0054(13)
C80 0.0334(18) 0.0327(17) 0.0299(16) -0.0052(13) 0.0029(14) -0.0085(14)
C81 0.0264(16) 0.0348(17) 0.0289(16) -0.0064(13) -0.0028(13) 0.0034(13)
C82 0.0315(16) 0.0227(14) 0.0251(14) -0.0008(11) -0.0021(12) 0.0021(12)
C83 0.0257(15) 0.0209(14) 0.0230(14) 0.0022(11) -0.0027(12) -0.0007(11)
C84 0.0415(19) 0.0212(14) 0.0257(15) 0.0021(12) -0.0019(13) 0.0015(13)
C85 0.043(2) 0.0194(15) 0.0362(17) 0.0059(12) 0.0001(15) 0.0031(13)
C86 0.0364(18) 0.0280(16) 0.0309(16) 0.0120(13) -0.0048(14) -0.0050(13)
C87 0.0366(18) 0.0342(17) 0.0243(15) 0.0046(13) -0.0033(13) -0.0062(14)
C88 0.0309(16) 0.0229(14) 0.0250(15) 0.0028(11) -0.0023(12) -0.0045(12)
B2 0.0289(17) 0.0178(14) 0.0161(14) -0.0019(11) -0.0024(13) -0.0015(13)
C89 0.0249(15) 0.0226(14) 0.0291(15) 0.0000(11) -0.0003(12) -0.0060(12)
C90 0.0301(16) 0.0236(15) 0.0315(16) -0.0005(12) -0.0020(13) -0.0026(12)
C91 0.0305(18) 0.0282(16) 0.0414(18) 0.0078(14) -0.0001(15) 0.0015(13)
C92 0.0317(18) 0.0346(17) 0.0366(18) 0.0125(14) -0.0061(14) -0.0058(14)
C93 0.0324(18) 0.0421(19) 0.0308(17) 0.0010(14) 0.0013(14) -0.0049(15)
C94 0.0273(16) 0.0257(15) 0.0319(16) -0.0005(12) -0.0037(13) -0.0037(12)
C95 0.0280(16) 0.0220(14) 0.0266(15) 0.0002(11) -0.0050(12) 0.0040(12)
C96 0.0288(17) 0.0229(15) 0.0392(18) -0.0027(13) 0.0002(14) -0.0028(12)
C97 0.043(2) 0.0221(15) 0.0378(18) -0.0005(13) 0.0018(15) 0.0014(14)
C98 0.0370(19) 0.0300(17) 0.0306(17) 0.0018(13) 0.0024(14) 0.0064(14)
C99 0.0283(17) 0.0349(17) 0.0323(16) 0.0060(13) -0.0007(13) 0.0005(13)
C100 0.0323(17) 0.0228(15) 0.0330(16) -0.0005(12) -0.0019(13) 0.0015(12)
C101 0.0276(16) 0.0234(15) 0.0325(16) -0.0017(12) -0.0069(13) 0.0033(12)
C102 0.044(2) 0.0225(15) 0.0363(18) -0.0015(13) -0.0039(15) -0.0036(14)
C103 0.041(2) 0.0208(15) 0.049(2) -0.0019(14) -0.0054(16) -0.0056(14)
C104 0.042(2) 0.0274(17) 0.050(2) -0.0130(15) -0.0092(17) -0.0031(15)
C105 0.042(2) 0.0385(19) 0.0354(18) -0.0129(15) -0.0037(15) -0.0013(16)
C106 0.0366(18) 0.0291(16) 0.0323(17) -0.0025(13) -0.0012(14) -0.0014(14)
C107 0.0292(16) 0.0165(13) 0.0256(14) -0.0039(11) -0.0004(12) 0.0020(11)
C108 0.0278(16) 0.0269(15) 0.0356(17) 0.0023(13) -0.0039(13) 0.0021(13)
C109 0.046(2) 0.0247(15) 0.0290(16) 0.0048(12) -0.0001(14) -0.0010(14)
C110 0.0395(19) 0.0294(16) 0.0292(16) -0.0006(13) 0.0055(14) -0.0051(14)
C111 0.0299(17) 0.0295(16) 0.0314(16) -0.0072(13) 0.0014(13) -0.0005(13)
C112 0.0298(16) 0.0223(14) 0.0224(14) -0.0036(11) -0.0026(12) 0.0029(12)
B3 0.0263(17) 0.0152(14) 0.0264(16) -0.0001(12) -0.0018(14) -0.0009(12)
C113 0.0335(17) 0.0162(13) 0.0231(14) -0.0034(11) -0.0024(12) 0.0008(12)
C114 0.0351(18) 0.0249(15) 0.0394(18) 0.0044(13) 0.0024(15) 0.0045(13)
C115 0.0337(18) 0.0311(17) 0.045(2) 0.0030(15) 0.0041(15) 0.0018(14)
C116 0.0430(19) 0.0227(15) 0.0294(16) -0.0005(12) 0.0014(14) -0.0077(13)
C117 0.044(2) 0.0228(15) 0.044(2) 0.0103(14) -0.0008(16) 0.0027(14)
C118 0.0320(18) 0.0324(17) 0.0437(19) 0.0082(15) -0.0003(15) 0.0049(14)
C119 0.0342(17) 0.0248(14) 0.0218(14) 0.0031(11) 0.0000(12) 0.0040(12)
C120 0.0401(19) 0.0332(17) 0.0286(16) -0.0051(13) -0.0053(14) 0.0071(14)
C121 0.054(2) 0.0336(18) 0.0329(18) -0.0051(14) -0.0001(16) 0.0086(16)
C122 0.042(2) 0.061(3) 0.038(2) -0.0004(18) 0.0080(17) 0.0187(19)
C123 0.0317(19) 0.061(2) 0.041(2) 0.0005(18) -0.0025(16) 0.0023(17)
C124 0.0332(18) 0.0405(19) 0.0316(17) -0.0022(14) -0.0011(14) -0.0008(15)
C125 0.0268(15) 0.0226(14) 0.0249(14) -0.0013(11) -0.0014(12) 0.0003(12)
C126 0.0346(18) 0.0295(16) 0.0300(16) -0.0006(13) 0.0027(14) -0.0030(13)
C127 0.0354(18) 0.0419(19) 0.0236(15) -0.0034(13) -0.0020(13) -0.0021(15)
C128 0.0320(18) 0.0347(17) 0.0347(17) -0.0146(14) -0.0017(14) 0.0014(14)
C129 0.050(2) 0.0205(15) 0.046(2) -0.0033(14) -0.0086(17) -0.0024(14)
C130 0.044(2) 0.0287(16) 0.0287(16) -0.0002(13) -0.0054(14) -0.0020(14)
C131 0.0316(16) 0.0197(14) 0.0243(14) -0.0022(11) -0.0035(12) -0.0027(12)
C132 0.0412(19) 0.0237(15) 0.0245(15) 0.0003(12) -0.0009(13) 0.0029(13)
C133 0.042(2) 0.0238(15) 0.0385(18) 0.0028(13) -0.0030(15) 0.0049(14)
C134 0.0398(19) 0.0241(15) 0.0314(16) 0.0070(12) -0.0103(14) -0.0017(13)
C135 0.0399(19) 0.0315(16) 0.0235(15) 0.0018(12) -0.0035(13) -0.0064(14)
C136 0.0345(17) 0.0233(14) 0.0252(15) -0.0012(11) -0.0002(13) -0.0048(12)
B4 0.0309(18) 0.0228(16) 0.0239(16) -0.0015(13) -0.0017(14) 0.0007(13)

loop_
_atom_type_symbol
_atom_type_description
_atom_type_scat_dispersion_real
_atom_type_scat_dispersion_imag
_atom_type_scat_source
C C 0.0033 0.0016 'International Tables Vol C Tables 4.2.6.8 and 6.1.1.4'
H H 0.0000 0.0000 'International Tables Vol C Tables 4.2.6.8 and 6.1.1.4'
B B 0.0013 0.0007 'International Tables Vol C Tables 4.2.6.8 and 6.1.1.4'
N N 0.0061 0.0033 'International Tables Vol C Tables 4.2.6.8 and 6.1.1.4'
Ni Ni 0.3393 1.1124 'International Tables Vol C Tables 4.2.6.8 and 6.1.1.4'
P P 0.1023 0.0942 'International Tables Vol C Tables 4.2.6.8 and 6.1.1.4'

loop_
_geom_angle_atom_site_label_1
_geom_angle_atom_site_label_2
_geom_angle_atom_site_label_3
_geom_angle
P2 Ni1 P1 164.74(4)
C1 Ni1 P1 84.61(10)
C1 Ni1 P2 93.36(9)
C1 Ni1 C11 178.48(13)
C11 Ni1 P1 95.95(9)
C11 Ni1 P2 86.48(9)
C6 P1 Ni1 107.43(13)
C7 P1 Ni1 116.99(17)
C7 P1 C6 99.7(2)
C9 P1 Ni1 120.04(13)
C9 P1 C6 103.23(17)
C9 P1 C7 106.63(19)
C16 P2 Ni1 108.33(11)
C17 P2 Ni1 118.41(13)
C17 P2 C16 104.03(16)
C17 P2 C19 101.46(18)
C19 P2 Ni1 118.73(12)
C19 P2 C16 104.14(15)
C1 N1 C2 125.4(3)
C1 N1 C3 110.9(3)
C3 N1 C2 123.7(3)
C1 N2 C4 109.8(3)
C1 N2 C5 122.7(3)
C4 N2 C5 127.5(3)
C11 N3 C12 125.2(3)
C11 N3 C13 110.6(3)
C13 N3 C12 124.0(3)
C11 N4 C14 111.4(2)
C11 N4 C15 121.7(2)
C14 N4 C15 126.4(3)
N1 C1 Ni1 130.0(2)
N1 C1 N2 105.0(2)
N2 C1 Ni1 125.0(2)
C4 C3 N1 106.6(3)
C3 C4 N2 107.6(3)
N2 C5 C6 110.2(3)
C5 C6 P1 114.5(2)
C8 C7 P1 117.3(4)
C10 C9 P1 113.9(2)
N3 C11 Ni1 130.3(2)
N3 C11 N4 104.4(2)
N4 C11 Ni1 125.2(2)
C14 C13 N3 107.2(3)
C13 C14 N4 106.4(3)
N4 C15 C16 110.3(3)
C15 C16 P2 113.6(2)
C18 C17 P2 115.3(3)
C20 C19 P2 115.2(3)
P4 Ni2 P3 166.11(4)
C21 Ni2 P3 86.65(9)
C21 Ni2 P4 92.73(9)
C31 Ni2 P3 93.19(9)
C31 Ni2 P4 87.91(9)
C31 Ni2 C21 177.97(12)
C26 P3 Ni2 108.45(10)
C27 P3 Ni2 119.33(11)
C27 P3 C26 104.42(15)
C29 P3 Ni2 116.58(12)
C29 P3 C26 103.88(16)
C29 P3 C27 102.54(17)
C36 P4 Ni2 108.40(12)
C37 P4 Ni2 117.96(12)
C37 P4 C36 105.37(17)
C39 P4 Ni2 118.22(12)
C39 P4 C36 104.10(16)
C39 P4 C37 101.29(17)
C21 N5 C22 124.9(3)
C21 N5 C23 109.7(3)
C23 N5 C22 125.1(3)
C21 N6 C24 110.6(3)
C21 N6 C25 122.7(2)
C24 N6 C25 126.5(3)
C31 N7 C32 126.2(3)
C31 N7 C33 110.5(3)
C33 N7 C32 123.2(3)
C31 N8 C34 110.7(3)
C31 N8 C35 123.0(2)
C34 N8 C35 126.0(3)
N5 C21 Ni2 128.9(2)
N6 C21 Ni2 125.6(2)
N6 C21 N5 105.5(2)
C24 C23 N5 107.5(3)
C23 C24 N6 106.7(3)
N6 C25 C26 109.9(3)
C25 C26 P3 114.2(2)
C28 C27 P3 115.3(2)
C30 C29 P3 114.1(2)
N7 C31 Ni2 130.7(2)
N7 C31 N8 104.8(2)
N8 C31 Ni2 124.5(2)
C34 C33 N7 106.8(3)
C33 C34 N8 107.1(3)
N8 C35 C36 109.8(3)
C35 C36 P4 113.8(2)
C38 C37 P4 113.8(3)
C40 C39 P4 115.1(3)
C42 C41 C46 114.4(3)
C42 C41 B1 124.3(3)
C46 C41 B1 121.2(3)
C43 C42 C41 123.1(3)
C44 C43 C42 120.2(3)
C43 C44 C45 118.9(3)
C44 C45 C46 120.3(3)
C45 C46 C41 123.0(3)
C48 C47 C52 114.6(3)
C48 C47 B1 121.7(3)
C52 C47 B1 123.4(3)
C49 C48 C47 123.2(3)
C50 C49 C48 119.9(3)
C51 C50 C49 119.0(3)
C50 C51 C52 120.4(3)
C51 C52 C47 122.8(3)
C54 C53 B1 120.5(3)
C58 C53 C54 114.5(3)
C58 C53 B1 125.1(2)
C55 C54 C53 122.1(3)
C56 C55 C54 121.2(3)
C57 C56 C55 118.7(3)
C56 C57 C58 119.5(3)
C57 C58 C53 124.0(3)
C60 C59 C64 114.2(3)
C60 C59 B1 122.7(3)
C64 C59 B1 123.0(3)
C61 C60 C59 123.2(3)
C60 C61 C62 120.2(3)
C63 C62 C61 118.8(3)
C62 C63 C64 120.1(3)
C63 C64 C59 123.5(3)
C41 B1 C53 108.3(2)
C41 B1 C59 110.5(2)
C47 B1 C41 108.8(2)
C47 B1 C53 110.6(2)
C47 B1 C59 108.6(2)
C59 B1 C53 109.9(2)
C66 C65 B2 123.8(3)
C70 C65 C66 115.1(3)
C70 C65 B2 121.0(3)
C67 C66 C65 122.5(3)
C68 C67 C66 120.6(3)
C67 C68 C69 119.2(3)
C68 C69 C70 119.1(3)
C65 C70 C69 123.4(3)
C72 C71 B2 122.6(2)
C76 C71 C72 114.1(3)
C76 C71 B2 123.3(3)
C73 C72 C71 123.1(3)
C74 C73 C72 120.8(3)
C73 C74 C75 118.6(3)
C74 C75 C76 119.9(3)
C75 C76 C71 123.3(3)
C78 C77 B2 122.3(3)
C82 C77 C78 113.9(3)
C82 C77 B2 123.7(3)
C79 C78 C77 123.3(3)
C80 C79 C78 120.4(3)
C79 C80 C81 118.7(3)
C80 C81 C82 120.0(3)
C81 C82 C77 123.6(3)
C84 C83 B2 122.7(3)
C88 C83 C84 115.2(3)
C88 C83 B2 122.1(3)
C85 C84 C83 122.6(3)
C86 C85 C84 120.4(3)
C85 C86 C87 118.8(3)
C86 C87 C88 120.5(3)
C87 C88 C83 122.6(3)
C65 B2 C71 108.1(2)
C77 B2 C65 109.6(2)
C77 B2 C71 110.8(2)
C83 B2 C65 108.8(2)
C83 B2 C71 110.5(2)
C83 B2 C77 109.1(2)
C90 C89 B3 120.5(3)
C94 C89 C90 115.3(3)
C94 C89 B3 124.1(3)
C91 C90 C89 122.6(3)
C92 C91 C90 120.7(3)
C91 C92 C93 118.6(3)
C94 C93 C92 120.3(3)
C93 C94 C89 122.4(3)
C96 C95 C100 114.8(3)
C96 C95 B3 121.2(3)
C100 C95 B3 123.8(3)
C97 C96 C95 122.8(3)
C98 C97 C96 120.6(3)
C97 C98 C99 118.6(3)
C100 C99 C98 120.0(3)
C99 C100 C95 123.2(3)
C102 C101 B3 120.3(3)
C106 C101 C102 115.2(3)
C106 C101 B3 124.5(3)
C103 C102 C101 123.2(3)
C104 C103 C102 119.5(3)
C103 C104 C105 119.3(3)
C104 C105 C106 120.3(3)
C101 C106 C105 122.4(3)
C108 C107 C112 114.7(3)
C108 C107 B3 120.4(3)
C112 C107 B3 124.8(3)
C109 C108 C107 122.8(3)
C110 C109 C108 120.7(3)
C109 C110 C111 118.7(3)
C110 C111 C112 119.7(3)
C111 C112 C107 123.4(3)
C89 B3 C95 108.9(2)
C89 B3 C101 107.2(2)
C89 B3 C107 111.6(3)
C95 B3 C101 109.9(2)
C107 B3 C95 108.1(2)
C107 B3 C101 111.2(2)
C114 C113 C118 114.1(3)
C114 C113 B4 124.6(3)
C118 C113 B4 121.2(3)
C115 C114 C113 123.8(3)
C116 C115 C114 119.8(3)
C117 C116 C115 118.7(3)
C116 C117 C118 121.1(3)
C117 C118 C113 122.5(3)
C120 C119 B4 120.9(3)
C124 C119 C120 114.5(3)
C124 C119 B4 124.6(3)
C121 C120 C119 122.5(3)
C120 C121 C122 120.8(3)
C121 C122 C123 118.7(3)
C122 C123 C124 119.5(4)
C123 C124 C119 124.0(3)
C126 C125 C130 115.4(3)
C126 C125 B4 122.9(3)
C130 C125 B4 121.5(3)
C127 C126 C125 122.6(3)
C128 C127 C126 120.2(3)
C129 C128 C127 118.9(3)
C128 C129 C130 120.8(3)
C129 C130 C125 122.1(3)
C132 C131 B4 121.2(3)
C136 C131 C132 114.1(3)
C136 C131 B4 124.7(3)
C133 C132 C131 123.5(3)
C134 C133 C132 120.2(3)
C133 C134 C135 118.3(3)
C136 C135 C134 120.3(3)
C135 C136 C131 123.5(3)
C119 B4 C113 108.0(2)
C125 B4 C113 108.8(2)
C125 B4 C119 108.6(3)
C131 B4 C113 110.9(3)
C131 B4 C119 111.7(2)
C131 B4 C125 108.7(2)

loop_
_geom_bond_atom_site_label_1
_geom_bond_atom_site_label_2
_geom_bond_distance
Ni1 P1 2.1988(9)
Ni1 P2 2.1931(9)
Ni1 C1 1.872(3)
Ni1 C11 1.889(3)
P1 C6 1.855(4)
P1 C7 1.829(4)
P1 C9 1.817(4)
P2 C16 1.842(3)
P2 C17 1.821(4)
P2 C19 1.823(3)
N1 C1 1.345(4)
N1 C2 1.460(4)
N1 C3 1.389(4)
N2 C1 1.356(4)
N2 C4 1.389(4)
N2 C5 1.462(4)
N3 C11 1.338(4)
N3 C12 1.453(4)
N3 C13 1.385(4)
N4 C11 1.350(4)
N4 C14 1.371(4)
N4 C15 1.459(4)
C3 C4 1.325(5)
C5 C6 1.495(5)
C7 C8 1.427(7)
C9 C10 1.509(5)
C13 C14 1.327(5)
C15 C16 1.525(5)
C17 C18 1.527(5)
C19 C20 1.502(6)
Ni2 P3 2.2007(8)
Ni2 P4 2.1973(8)
Ni2 C21 1.888(3)
Ni2 C31 1.884(3)
P3 C26 1.841(3)
P3 C27 1.820(3)
P3 C29 1.813(3)
P4 C36 1.844(3)
P4 C37 1.827(4)
P4 C39 1.820(3)
N5 C21 1.355(4)
N5 C22 1.451(4)
N5 C23 1.384(4)
N6 C21 1.340(4)
N6 C24 1.385(4)
N6 C25 1.459(4)
N7 C31 1.339(4)
N7 C32 1.442(4)
N7 C33 1.386(4)
N8 C31 1.347(4)
N8 C34 1.372(4)
N8 C35 1.456(4)
C23 C24 1.331(5)
C25 C26 1.516(4)
C27 C28 1.528(6)
C29 C30 1.520(5)
C33 C34 1.324(5)
C35 C36 1.528(5)
C37 C38 1.493(5)
C39 C40 1.520(6)
C41 C42 1.397(4)
C41 C46 1.402(4)
C41 B1 1.644(4)
C42 C43 1.396(4)
C43 C44 1.372(5)
C44 C45 1.378(4)
C45 C46 1.389(4)
C47 C48 1.395(4)
C47 C52 1.406(4)
C47 B1 1.636(4)
C48 C49 1.393(5)
C49 C50 1.381(5)
C50 C51 1.374(5)
C51 C52 1.387(4)
C53 C54 1.406(4)
C53 C58 1.401(4)
C53 B1 1.663(4)
C54 C55 1.390(4)
C55 C56 1.385(5)
C56 C57 1.375(5)
C57 C58 1.395(4)
C59 C60 1.396(4)
C59 C64 1.407(4)
C59 B1 1.652(4)
C60 C61 1.379(5)
C61 C62 1.391(5)
C62 C63 1.370(5)
C63 C64 1.380(4)
C65 C66 1.402(4)
C65 C70 1.395(4)
C65 B2 1.654(4)
C66 C67 1.391(5)
C67 C68 1.375(5)
C68 C69 1.392(5)
C69 C70 1.397(4)
C71 C72 1.408(4)
C71 C76 1.402(4)
C71 B2 1.656(4)
C72 C73 1.378(5)
C73 C74 1.371(5)
C74 C75 1.387(5)
C75 C76 1.389(4)
C77 C78 1.413(4)
C77 C82 1.401(4)
C77 B2 1.646(4)
C78 C79 1.386(4)
C79 C80 1.383(5)
C80 C81 1.384(5)
C81 C82 1.394(4)
C83 C84 1.404(4)
C83 C88 1.395(4)
C83 B2 1.630(4)
C84 C85 1.397(4)
C85 C86 1.368(5)
C86 C87 1.388(5)
C87 C88 1.389(4)
C89 C90 1.405(4)
C89 C94 1.397(4)
C89 B3 1.639(5)
C90 C91 1.386(5)
C91 C92 1.367(5)
C92 C93 1.395(5)
C93 C94 1.389(5)
C95 C96 1.398(4)
C95 C100 1.409(5)
C95 B3 1.651(4)
C96 C97 1.389(5)
C97 C98 1.385(5)
C98 C99 1.386(5)
C99 C100 1.386(5)
C101 C102 1.405(5)
C101 C106 1.394(5)
C101 B3 1.661(4)
C102 C103 1.394(5)
C103 C104 1.379(5)
C104 C105 1.382(5)
C105 C106 1.397(5)
C107 C108 1.394(4)
C107 C112 1.395(4)
C107 B3 1.645(4)
C108 C109 1.391(5)
C109 C110 1.368(5)
C110 C111 1.386(5)
C111 C112 1.390(4)
C113 C114 1.394(5)
C113 C118 1.406(4)
C113 B4 1.664(5)
C114 C115 1.391(5)
C115 C116 1.382(5)
C116 C117 1.363(5)
C117 C118 1.391(5)
C119 C120 1.418(4)
C119 C124 1.396(5)
C119 B4 1.643(5)
C120 C121 1.383(5)
C121 C122 1.387(6)
C122 C123 1.389(6)
C123 C124 1.391(5)
C125 C126 1.390(4)
C125 C130 1.406(4)
C125 B4 1.642(4)
C126 C127 1.390(5)
C127 C128 1.381(5)
C128 C129 1.363(5)
C129 C130 1.389(5)
C131 C132 1.407(4)
C131 C136 1.395(4)
C131 B4 1.640(5)
C132 C133 1.386(5)
C133 C134 1.382(5)
C134 C135 1.388(5)
C135 C136 1.384(4)
